data_2235331
loop_
_publ_author_name
'Xu, Li-Ying'
'Li, Ning'
'Li, Jia-Min'
'Zhang, Heng-Qiang'
'Sun, Zhen-Hai'

_publ_section_title
;
 (4<i>Z</i>)-4-[(2-Chloroanilino)(phenyl)methylidene]-3-methyl-1-phenyl-1<i>H</i>-pyrazol-5(4<i>H</i>)-one
;
_journal_coeditor_code ZQ2164
_journal_issue 6
_journal_name_full 'Acta Crystallographica Section E'
_journal_page_first o1843
_journal_paper_doi 10.1107/S1600536812020004
_journal_volume 68
_journal_year 2012
_chemical_formula_iupac 'C23 H18 Cl N3 O'
_chemical_formula_moiety 'C23 H18 Cl N3 O'
_chemical_formula_sum 'C23 H18 Cl N3 O'
_chemical_formula_weight 387.85
_chemical_name_systematic
;
(4<i>Z</i>)-4-[(2-Chloroanilino)(phenyl)methylidene]-3-methyl-1-phenyl-
1<i>H</i>-pyrazol-5(4<i>H</i>)-one
;
_space_group_IT_number 14
_symmetry_cell_setting monoclinic
_symmetry_space_group_name_Hall '-P 2yn'
_symmetry_space_group_name_H-M 'P 1 21/n 1'
_atom_sites_solution_hydrogens geom
_atom_sites_solution_primary direct
_atom_sites_solution_secondary difmap
_audit_creation_method SHELXL-97
_cell_angle_alpha 90.00
_cell_angle_beta 90.4230(10)
_cell_angle_gamma 90.00
_cell_formula_units_Z 4
_cell_length_a 9.0425(3)
_cell_length_b 18.5180(7)
_cell_length_c 11.1983(4)
_cell_measurement_reflns_used 9949
_cell_measurement_temperature 296(2)
_cell_measurement_theta_max 28.22
_cell_measurement_theta_min 3.08
_cell_volume 1875.09(12)
_computing_cell_refinement 'SAINT (Bruker, 1998)'
_computing_data_collection 'SMART (Bruker, 1998)'
_computing_data_reduction 'SAINT (Bruker, 1998)'
_computing_molecular_graphics 'SHELXTL (Sheldrick, 2008)'
_computing_publication_material 'SHELXTL (Sheldrick, 2008)'
_computing_structure_refinement 'SHELXL97 (Sheldrick, 2008)'
_computing_structure_solution 'SHELXS97 (Sheldrick, 2008)'
_diffrn_ambient_temperature 296(2)
_diffrn_measured_fraction_theta_full 0.995
_diffrn_measured_fraction_theta_max 0.995
_diffrn_measurement_device_type 'Bruker SMART CCD'
_diffrn_measurement_method '\w scans'
_diffrn_radiation_monochromator graphite
_diffrn_radiation_source 'fine-focus sealed tube'
_diffrn_radiation_type MoK\a
_diffrn_radiation_wavelength 0.71073
_diffrn_reflns_av_R_equivalents 0.0133
_diffrn_reflns_av_sigmaI/netI 0.0123
_diffrn_reflns_limit_h_max 12
_diffrn_reflns_limit_h_min -11
_diffrn_reflns_limit_k_max 23
_diffrn_reflns_limit_k_min -24
_diffrn_reflns_limit_l_max 14
_diffrn_reflns_limit_l_min -14
_diffrn_reflns_number 17018
_diffrn_reflns_theta_full 28.24
_diffrn_reflns_theta_max 28.24
_diffrn_reflns_theta_min 2.13
_exptl_absorpt_coefficient_mu 0.223
_exptl_absorpt_correction_T_max 0.959
_exptl_absorpt_correction_T_min 0.951
_exptl_absorpt_correction_type multi-scan
_exptl_absorpt_process_details '(SADABS; Sheldrick, 1996)'
_exptl_crystal_colour yellow
_exptl_crystal_density_diffrn 1.374
_exptl_crystal_density_method 'not measured'
_exptl_crystal_description block
_exptl_crystal_F_000 808.0
_exptl_crystal_size_max 0.22
_exptl_crystal_size_mid 0.20
_exptl_crystal_size_min 0.18
_refine_diff_density_max 0.371
_refine_diff_density_min -0.342
_refine_ls_extinction_method none
_refine_ls_goodness_of_fit_ref 1.042
_refine_ls_hydrogen_treatment mixed
_refine_ls_matrix_type full
_refine_ls_number_parameters 258
_refine_ls_number_reflns 4613
_refine_ls_number_restraints 0
_refine_ls_restrained_S_all 1.042
_refine_ls_R_factor_all 0.0371
_refine_ls_R_factor_gt 0.0341
_refine_ls_shift/su_max 0.000
_refine_ls_shift/su_mean 0.000
_refine_ls_structure_factor_coef Fsqd
_refine_ls_weighting_details 'calc w=1/[\s^2^(Fo^2^)+(0.0482P)^2^+0.9306P] where P=(Fo^2^+2Fc^2^)/3'
_refine_ls_weighting_scheme calc
_refine_ls_wR_factor_gt 0.0925
_refine_ls_wR_factor_ref 0.0949
_reflns_number_gt 4251
_reflns_number_total 4637
_reflns_threshold_expression I>2\s(I)
_cod_data_source_file zq2164.cif
_cod_data_source_block I
_cod_original_sg_symbol_Hall -P2yn
_cod_original_sg_symbol_H-M 'P 21/n'
_cod_database_code 2235331
_cod_database_fobs_code 2235331

loop_
_symmetry_equiv_pos_as_xyz
'x, y, z'
'-x+1/2, y+1/2, -z+1/2'
'-x, -y, -z'
'x-1/2, -y-1/2, z-1/2'

loop_
_atom_site_type_symbol
_atom_site_label
_atom_site_fract_x
_atom_site_fract_y
_atom_site_fract_z
_atom_site_U_iso_or_equiv
_atom_site_adp_type
_atom_site_calc_flag
_atom_site_refinement_flags
_atom_site_occupancy
_atom_site_symmetry_multiplicity
C C1 0.86725(13) -0.06692(6) -0.09829(10) 0.0186(2) Uani d . 1 1
C C2 0.87873(15) -0.07367(7) -0.22145(11) 0.0238(2) Uani d . 1 1
H H2 0.8476 -0.0364 -0.2713 0.029 Uiso calc R 1 1
C C3 0.93725(15) -0.13668(7) -0.26969(12) 0.0271(3) Uani d . 1 1
H H3 0.9454 -0.1413 -0.3521 0.033 Uiso calc R 1 1
C C4 0.98343(14) -0.19250(7) -0.19629(12) 0.0253(3) Uani d . 1 1
H H4 1.0181 -0.2354 -0.2291 0.030 Uiso calc R 1 1
C C5 0.97757(15) -0.18398(7) -0.07385(12) 0.0284(3) Uani d . 1 1
H H5 1.0116 -0.2208 -0.0242 0.034 Uiso calc R 1 1
C C6 0.92153(15) -0.12112(7) -0.02397(11) 0.0260(3) Uani d . 1 1
H H6 0.9203 -0.1153 0.0585 0.031 Uiso calc R 1 1
C C7 0.70636(14) 0.10296(6) -0.05496(10) 0.0196(2) Uani d . 1 1
C C8 0.67068(17) 0.17489(7) -0.10804(11) 0.0269(3) Uani d . 1 1
H H8A 0.7155 0.1787 -0.1852 0.040 Uiso calc R 1 1
H H8B 0.7083 0.2124 -0.0570 0.040 Uiso calc R 1 1
H H8C 0.5654 0.1798 -0.1161 0.040 Uiso calc R 1 1
C C9 0.68060(13) 0.07593(6) 0.06368(10) 0.0187(2) Uani d . 1 1
C C10 0.74394(13) 0.00384(6) 0.06478(10) 0.0198(2) Uani d . 1 1
C C11 0.62430(12) 0.10790(6) 0.16590(10) 0.0164(2) Uani d . 1 1
C C12 0.56486(12) 0.18268(6) 0.16522(10) 0.0169(2) Uani d . 1 1
C C13 0.43881(14) 0.20000(7) 0.09874(11) 0.0234(2) Uani d . 1 1
H H13 0.3877 0.1641 0.0577 0.028 Uiso calc R 1 1
C C14 0.38969(16) 0.27111(8) 0.09393(13) 0.0326(3) Uani d . 1 1
H H14 0.3046 0.2826 0.0509 0.039 Uiso calc R 1 1
C C15 0.46709(18) 0.32468(7) 0.15296(14) 0.0359(3) Uani d . 1 1
H H15 0.4353 0.3723 0.1478 0.043 Uiso calc R 1 1
C C16 0.59174(17) 0.30782(7) 0.21975(13) 0.0318(3) Uani d . 1 1
H H16 0.6434 0.3442 0.2594 0.038 Uiso calc R 1 1
C C17 0.63988(14) 0.23657(7) 0.22775(11) 0.0225(2) Uani d . 1 1
H H17 0.7218 0.2250 0.2747 0.027 Uiso calc R 1 1
C C18 0.57642(12) 0.08798(6) 0.38216(9) 0.0161(2) Uani d . 1 1
C C19 0.43971(13) 0.12143(6) 0.39789(10) 0.0189(2) Uani d . 1 1
H H19 0.3851 0.1365 0.3317 0.023 Uiso calc R 1 1
C C20 0.38483(13) 0.13232(6) 0.51203(11) 0.0211(2) Uani d . 1 1
H H20 0.2938 0.1548 0.5218 0.025 Uiso calc R 1 1
C C21 0.46478(14) 0.10990(6) 0.61183(10) 0.0213(2) Uani d . 1 1
H H21 0.4270 0.1172 0.6879 0.026 Uiso calc R 1 1
C C22 0.60091(13) 0.07666(6) 0.59773(10) 0.0196(2) Uani d . 1 1
H H22 0.6550 0.0616 0.6642 0.024 Uiso calc R 1 1
C C23 0.65570(12) 0.06605(6) 0.48371(10) 0.0166(2) Uani d . 1 1
Cl Cl1 0.82565(3) 0.023579(16) 0.46642(3) 0.02280(9) Uani d . 1 1
H H3A 0.678(2) 0.0288(10) 0.2610(16) 0.034(5) Uiso d . 1 1
N N1 0.79928(12) -0.00523(5) -0.04860(8) 0.0200(2) Uani d . 1 1
N N2 0.77460(12) 0.05536(5) -0.12101(9) 0.0210(2) Uani d . 1 1
N N3 0.63332(12) 0.07069(6) 0.26879(8) 0.0194(2) Uani d . 1 1
O O1 0.74879(11) -0.04063(5) 0.14826(8) 0.0267(2) Uani d . 1 1

loop_
_atom_site_aniso_label
_atom_site_aniso_U_11
_atom_site_aniso_U_22
_atom_site_aniso_U_33
_atom_site_aniso_U_12
_atom_site_aniso_U_13
_atom_site_aniso_U_23
C1 0.0193(5) 0.0172(5) 0.0194(5) 0.0015(4) 0.0010(4) -0.0038(4)
C2 0.0306(6) 0.0216(6) 0.0193(5) 0.0019(5) 0.0034(5) -0.0022(4)
C3 0.0305(6) 0.0278(7) 0.0232(6) 0.0001(5) 0.0044(5) -0.0099(5)
C4 0.0191(5) 0.0218(6) 0.0349(7) 0.0013(4) 0.0014(5) -0.0117(5)
C5 0.0285(6) 0.0243(6) 0.0322(7) 0.0094(5) -0.0021(5) -0.0023(5)
C6 0.0308(6) 0.0258(6) 0.0214(6) 0.0095(5) -0.0013(5) -0.0023(5)
C7 0.0268(6) 0.0176(5) 0.0143(5) 0.0023(4) 0.0000(4) 0.0007(4)
C8 0.0436(7) 0.0197(6) 0.0177(5) 0.0079(5) 0.0046(5) 0.0039(4)
C9 0.0255(6) 0.0154(5) 0.0152(5) 0.0036(4) 0.0005(4) 0.0012(4)
C10 0.0256(6) 0.0175(5) 0.0164(5) 0.0044(4) 0.0019(4) 0.0001(4)
C11 0.0179(5) 0.0160(5) 0.0152(5) 0.0010(4) -0.0007(4) 0.0006(4)
C12 0.0195(5) 0.0155(5) 0.0158(5) 0.0015(4) 0.0042(4) 0.0011(4)
C13 0.0227(6) 0.0242(6) 0.0232(6) 0.0036(5) 0.0015(4) 0.0052(4)
C14 0.0303(7) 0.0321(7) 0.0356(7) 0.0139(6) 0.0092(5) 0.0139(6)
C15 0.0444(8) 0.0186(6) 0.0452(8) 0.0103(6) 0.0247(7) 0.0082(6)
C16 0.0402(8) 0.0192(6) 0.0362(7) -0.0072(5) 0.0213(6) -0.0073(5)
C17 0.0229(6) 0.0225(6) 0.0222(5) -0.0036(4) 0.0078(4) -0.0049(4)
C18 0.0201(5) 0.0140(5) 0.0143(5) -0.0007(4) 0.0023(4) 0.0001(4)
C19 0.0202(5) 0.0171(5) 0.0193(5) 0.0009(4) 0.0017(4) 0.0016(4)
C20 0.0222(5) 0.0159(5) 0.0251(6) 0.0001(4) 0.0074(4) -0.0003(4)
C21 0.0290(6) 0.0176(5) 0.0175(5) -0.0040(4) 0.0077(4) -0.0023(4)
C22 0.0263(6) 0.0174(5) 0.0151(5) -0.0040(4) -0.0003(4) 0.0007(4)
C23 0.0167(5) 0.0149(5) 0.0182(5) -0.0015(4) 0.0008(4) 0.0005(4)
Cl1 0.01928(14) 0.02670(16) 0.02240(15) 0.00267(10) -0.00047(10) 0.00295(10)
N1 0.0294(5) 0.0163(5) 0.0142(4) 0.0054(4) 0.0020(4) 0.0006(3)
N2 0.0311(5) 0.0170(5) 0.0150(4) 0.0037(4) 0.0003(4) 0.0018(4)
N3 0.0254(5) 0.0179(5) 0.0148(4) 0.0072(4) 0.0028(4) 0.0007(3)
O1 0.0408(5) 0.0208(4) 0.0186(4) 0.0113(4) 0.0073(4) 0.0054(3)

loop_
_atom_type_symbol
_atom_type_description
_atom_type_scat_dispersion_real
_atom_type_scat_dispersion_imag
_atom_type_scat_source
C C 0.0033 0.0016 'International Tables Vol C Tables 4.2.6.8 and 6.1.1.4'
H H 0.0000 0.0000 'International Tables Vol C Tables 4.2.6.8 and 6.1.1.4'
N N 0.0061 0.0033 'International Tables Vol C Tables 4.2.6.8 and 6.1.1.4'
O O 0.0106 0.0060 'International Tables Vol C Tables 4.2.6.8 and 6.1.1.4'
Cl Cl 0.1484 0.1585 'International Tables Vol C Tables 4.2.6.8 and 6.1.1.4'

loop_
_geom_angle_atom_site_label_1
_geom_angle_atom_site_label_2
_geom_angle_atom_site_label_3
_geom_angle
C2 C1 C6 120.02(11)
C2 C1 N1 119.96(11)
C6 C1 N1 120.02(10)
C1 C2 C3 119.47(12)
C1 C2 H2 120.3
C3 C2 H2 120.3
C4 C3 C2 120.65(12)
C4 C3 H3 119.7
C2 C3 H3 119.7
C5 C4 C3 119.39(12)
C5 C4 H4 120.3
C3 C4 H4 120.3
C4 C5 C6 120.78(12)
C4 C5 H5 119.6
C6 C5 H5 119.6
C5 C6 C1 119.50(12)
C5 C6 H6 120.2
C1 C6 H6 120.2
N2 C7 C9 111.56(10)
N2 C7 C8 118.52(10)
C9 C7 C8 129.90(10)
C7 C8 H8A 109.5
C7 C8 H8B 109.5
H8A C8 H8B 109.5
C7 C8 H8C 109.5
H8A C8 H8C 109.5
H8B C8 H8C 109.5
C11 C9 C7 132.45(11)
C11 C9 C10 122.12(10)
C7 C9 C10 105.11(10)
O1 C10 N1 126.82(11)
O1 C10 C9 128.70(11)
N1 C10 C9 104.48(9)
N3 C11 C9 117.88(10)
N3 C11 C12 120.12(10)
C9 C11 C12 121.87(10)
C17 C12 C13 119.80(11)
C17 C12 C11 119.38(10)
C13 C12 C11 120.77(10)
C14 C13 C12 119.87(13)
C14 C13 H13 120.1
C12 C13 H13 120.1
C15 C14 C13 120.10(13)
C15 C14 H14 120.0
C13 C14 H14 120.0
C14 C15 C16 120.34(12)
C14 C15 H15 119.8
C16 C15 H15 119.8
C15 C16 C17 120.11(13)
C15 C16 H16 119.9
C17 C16 H16 119.9
C16 C17 C12 119.73(12)
C16 C17 H17 120.1
C12 C17 H17 120.1
C19 C18 C23 118.37(10)
C19 C18 N3 122.96(10)
C23 C18 N3 118.51(10)
C20 C19 C18 120.23(11)
C20 C19 H19 119.9
C18 C19 H19 119.9
C19 C20 C21 120.61(11)
C19 C20 H20 119.7
C21 C20 H20 119.7
C22 C21 C20 119.87(11)
C22 C21 H21 120.1
C20 C21 H21 120.1
C21 C22 C23 119.42(11)
C21 C22 H22 120.3
C23 C22 H22 120.3
C22 C23 C18 121.49(10)
C22 C23 Cl1 119.26(9)
C18 C23 Cl1 119.25(9)
C10 N1 N2 112.22(9)
C10 N1 C1 128.54(10)
N2 N1 C1 119.16(9)
C7 N2 N1 106.62(9)
C11 N3 C18 129.41(10)
C11 N3 H3A 113.1(12)
C18 N3 H3A 117.4(12)

loop_
_geom_bond_atom_site_label_1
_geom_bond_atom_site_label_2
_geom_bond_distance
C1 C2 1.3895(16)
C1 C6 1.3910(17)
C1 N1 1.4133(14)
C2 C3 1.3920(17)
C2 H2 0.9300
C3 C4 1.383(2)
C3 H3 0.9300
C4 C5 1.3816(19)
C4 H4 0.9300
C5 C6 1.3885(18)
C5 H5 0.9300
C6 H6 0.9300
C7 N2 1.3084(15)
C7 C9 1.4403(15)
C7 C8 1.4928(16)
C8 H8A 0.9600
C8 H8B 0.9600
C8 H8C 0.9600
C9 C11 1.3887(15)
C9 C10 1.4526(16)
C10 O1 1.2464(14)
C10 N1 1.3784(14)
C11 N3 1.3445(14)
C11 C12 1.4855(15)
C12 C17 1.3925(16)
C12 C13 1.3941(16)
C13 C14 1.3906(18)
C13 H13 0.9300
C14 C15 1.380(2)
C14 H14 0.9300
C15 C16 1.384(2)
C15 H15 0.9300
C16 C17 1.3921(19)
C16 H16 0.9300
C17 H17 0.9300
C18 C19 1.3950(16)
C18 C23 1.4000(15)
C18 N3 1.4102(14)
C19 C20 1.3892(16)
C19 H19 0.9300
C20 C21 1.3900(18)
C20 H20 0.9300
C21 C22 1.3863(17)
C21 H21 0.9300
C22 C23 1.3870(15)
C22 H22 0.9300
C23 Cl1 1.7384(11)
N1 N2 1.4012(13)
N3 H3A 0.877(19)

loop_
_geom_hbond_atom_site_label_D
_geom_hbond_atom_site_label_H
_geom_hbond_atom_site_label_A
_geom_hbond_site_symmetry_A
_geom_hbond_distance_DH
_geom_hbond_distance_HA
_geom_hbond_distance_DA
_geom_hbond_angle_DHA
N3 H3A O1 . 0.879(18) 1.915(18) 2.6800(14) 144.5(16)
C6 H6 O1 . 0.93 2.31 2.9027(16) 121
C16 H16 O1 2_655 0.93 2.56 3.4797(17) 170

loop_
_geom_torsion_atom_site_label_1
_geom_torsion_atom_site_label_2
_geom_torsion_atom_site_label_3
_geom_torsion_atom_site_label_4
_geom_torsion
C6 C1 C2 C3 3.56(19)
N1 C1 C2 C3 -175.90(12)
C1 C2 C3 C4 0.2(2)
C2 C3 C4 C5 -3.0(2)
C3 C4 C5 C6 2.1(2)
C4 C5 C6 C1 1.6(2)
C2 C1 C6 C5 -4.49(19)
N1 C1 C6 C5 174.98(12)
N2 C7 C9 C11 174.02(13)
C8 C7 C9 C11 -4.3(2)
N2 C7 C9 C10 0.57(14)
C8 C7 C9 C10 -177.72(13)
C11 C9 C10 O1 5.5(2)
C7 C9 C10 O1 179.79(13)
C11 C9 C10 N1 -174.35(11)
C7 C9 C10 N1 -0.05(13)
C7 C9 C11 N3 -170.78(12)
C10 C9 C11 N3 1.74(17)
C7 C9 C11 C12 5.1(2)
C10 C9 C11 C12 177.64(11)
N3 C11 C12 C17 63.52(15)
C9 C11 C12 C17 -112.29(13)
N3 C11 C12 C13 -119.24(13)
C9 C11 C12 C13 64.95(15)
C17 C12 C13 C14 0.82(18)
C11 C12 C13 C14 -176.41(11)
C12 C13 C14 C15 1.23(19)
C13 C14 C15 C16 -1.7(2)
C14 C15 C16 C17 0.0(2)
C15 C16 C17 C12 2.03(18)
C13 C12 C17 C16 -2.44(17)
C11 C12 C17 C16 174.82(11)
C23 C18 C19 C20 -0.05(17)
N3 C18 C19 C20 175.29(11)
C18 C19 C20 C21 -0.23(18)
C19 C20 C21 C22 0.31(18)
C20 C21 C22 C23 -0.10(17)
C21 C22 C23 C18 -0.18(17)
C21 C22 C23 Cl1 -179.40(9)
C19 C18 C23 C22 0.26(17)
N3 C18 C23 C22 -175.30(10)
C19 C18 C23 Cl1 179.47(8)
N3 C18 C23 Cl1 3.92(14)
O1 C10 N1 N2 179.70(12)
C9 C10 N1 N2 -0.45(13)
O1 C10 N1 C1 3.2(2)
C9 C10 N1 C1 -176.98(11)
C2 C1 N1 C10 161.96(12)
C6 C1 N1 C10 -17.50(19)
C2 C1 N1 N2 -14.36(17)
C6 C1 N1 N2 166.17(11)
C9 C7 N2 N1 -0.83(14)
C8 C7 N2 N1 177.68(11)
C10 N1 N2 C7 0.81(14)
C1 N1 N2 C7 177.71(11)
C9 C11 N3 C18 -175.06(11)
C12 C11 N3 C18 8.97(18)
C19 C18 N3 C11 37.69(18)
C23 C18 N3 C11 -146.98(12)

loop_
_cod_related_entry_id
_cod_related_entry_database
_cod_related_entry_code
1 ChemSpider 30657840
